data_7237008
loop_
_publ_author_name
'Smetana, Volodymyr'
'Mudryk, Yaroslav'
'Pecharsky, Vitalij K.'
'Mudring, Anja-Verena'

_publ_section_title
;
 Controlling magnetism via transition metal exchange in the series of
 intermetallics Eu(T1,T2)5In (T = Cu, Ag, Au)
;
_journal_issue 6
_journal_name_full 'Journal of Materials Chemistry C'
_journal_page_first 1353
_journal_paper_doi 10.1039/C7TC04964A
_journal_volume 6
_journal_year 2018
_chemical_formula_sum 'Ag4.15 Au0.85 Eu In'
_chemical_formula_weight 882.08
_space_group_crystal_system orthorhombic
_space_group_IT_number 62
_space_group_name_Hall '-P 2ac 2n'
_space_group_name_H-M_alt 'P n m a'
_audit_creation_method SHELXL-2014/7
_audit_update_record
;
2017-08-01 deposited with the CCDC.
2017-12-18 downloaded from the CCDC.
;
_cell_angle_alpha 90
_cell_angle_beta 90
_cell_angle_gamma 90
_cell_formula_units_Z 4
_cell_length_a 9.0774(17)
_cell_length_b 5.6371(10)
_cell_length_c 11.382(2)
_cell_measurement_reflns_used 5098
_cell_measurement_temperature 293(2)
_cell_measurement_theta_max 29.995
_cell_measurement_theta_min 2.870
_cell_volume 582.42(18)
_computing_structure_refinement 'SHELXL-2014/7 (Sheldrick, 2014)'
_diffrn_ambient_temperature 293(2)
_diffrn_measured_fraction_theta_full 1.000
_diffrn_measured_fraction_theta_max 1.000
_diffrn_measurement_device_type 'Bruker Venture'
_diffrn_measurement_method 'w and f scan'
_diffrn_radiation_type MoK\a
_diffrn_radiation_wavelength 0.71073
_diffrn_reflns_av_R_equivalents 0.0383
_diffrn_reflns_av_unetI/netI 0.0299
_diffrn_reflns_Laue_measured_fraction_full 1.000
_diffrn_reflns_Laue_measured_fraction_max 1.000
_diffrn_reflns_limit_h_max 12
_diffrn_reflns_limit_h_min -12
_diffrn_reflns_limit_k_max 7
_diffrn_reflns_limit_k_min -7
_diffrn_reflns_limit_l_max 15
_diffrn_reflns_limit_l_min -16
_diffrn_reflns_number 5098
_diffrn_reflns_point_group_measured_fraction_full 1.000
_diffrn_reflns_point_group_measured_fraction_max 1.000
_diffrn_reflns_theta_full 25.242
_diffrn_reflns_theta_max 29.995
_diffrn_reflns_theta_min 2.870
_exptl_absorpt_coefficient_mu 49.373
_exptl_absorpt_correction_T_max 0.2
_exptl_absorpt_correction_T_min 0.1
_exptl_absorpt_correction_type empirical
_exptl_absorpt_process_details 'Blessing, 1995'
_exptl_crystal_density_diffrn 10.060
_exptl_crystal_description 'irregular fragment'
_exptl_crystal_F_000 1497
_exptl_crystal_size_max 0.1
_exptl_crystal_size_mid 0.1
_exptl_crystal_size_min 0.1
_refine_diff_density_max 1.652
_refine_diff_density_min -3.420
_refine_diff_density_rms 0.649
_refine_ls_extinction_method none
_refine_ls_goodness_of_fit_ref 1.262
_refine_ls_hydrogen_treatment undef
_refine_ls_matrix_type full
_refine_ls_number_parameters 44
_refine_ls_number_reflns 923
_refine_ls_number_restraints 0
_refine_ls_restrained_S_all 1.262
_refine_ls_R_factor_all 0.0437
_refine_ls_R_factor_gt 0.0345
_refine_ls_shift/su_max 0.000
_refine_ls_shift/su_mean 0.000
_refine_ls_structure_factor_coef Fsqd
_refine_ls_weighting_details 'w=1/[\s^2^(Fo^2^)+(0.0244P)^2^+2.7793P] where P=(Fo^2^+2Fc^2^)/3'
_refine_ls_weighting_scheme calc
_refine_ls_wR_factor_gt 0.0630
_refine_ls_wR_factor_ref 0.0654
_reflns_Friedel_coverage 0.000
_reflns_number_gt 797
_reflns_number_total 923
_reflns_threshold_expression 'I > 2\s(I)'
_cod_data_source_file c7tc04964a2.cif
_cod_data_source_block vsAg4Au_0m
_cod_original_cell_volume 582.41(19)
_cod_database_code 7237008
_shelx_shelxl_version_number 2014/7
_shelx_space_group_comment
;
The symmetry employed for this shelxl refinement is uniquely defined
by the following loop, which should always be used as a source of
symmetry information in preference to the above space-group names.
They are only intended as comments.
;

loop_
_space_group_symop_operation_xyz
'x, y, z'
'x+1/2, -y+1/2, -z+1/2'
'-x, y+1/2, -z'
'-x+1/2, -y, z+1/2'
'-x, -y, -z'
'-x-1/2, y-1/2, z-1/2'
'x, -y-1/2, z'
'x-1/2, y, -z-1/2'

loop_
_atom_site_label
_atom_site_type_symbol
_atom_site_fract_x
_atom_site_fract_y
_atom_site_fract_z
_atom_site_U_iso_or_equiv
_atom_site_adp_type
_atom_site_occupancy
_atom_site_site_symmetry_order
_atom_site_calc_flag
_atom_site_refinement_flags_posn
_atom_site_refinement_flags_adp
_atom_site_refinement_flags_occupancy
Eu1 Eu 0.24104(7) 0.2500 0.55926(6) 0.01306(19) Uani 1 2 d S T P
In2 In 0.35337(9) 0.2500 0.85467(7) 0.0098(2) Uani 1 2 d S T P
Au3 Au 0.43474(6) 0.50656(11) 0.30606(5) 0.0101(2) Uani 0.037(5) 1 d . . P
Ag3 Ag 0.43474(6) 0.50656(11) 0.30606(5) 0.0101(2) Uani 0.963(5) 1 d . . P
Au4 Au 0.09627(9) 0.2500 0.01815(7) 0.0146(3) Uani 0.286(6) 2 d S T P
Ag4 Ag 0.09627(9) 0.2500 0.01815(7) 0.0146(3) Uani 0.714(6) 2 d S T P
Au5 Au 0.18249(10) 0.2500 0.25817(8) 0.0120(3) Uani 0.024(6) 2 d S T P
Ag5 Ag 0.18249(10) 0.2500 0.25817(8) 0.0120(3) Uani 0.976(6) 2 d S T P
Au6 Au 0.43257(8) 0.2500 0.08630(6) 0.0175(3) Uani 0.469(6) 2 d S T P
Ag6 Ag 0.43257(8) 0.2500 0.08630(6) 0.0175(3) Uani 0.531(6) 2 d S T P

loop_
_atom_site_aniso_label
_atom_site_aniso_U_11
_atom_site_aniso_U_22
_atom_site_aniso_U_33
_atom_site_aniso_U_23
_atom_site_aniso_U_13
_atom_site_aniso_U_12
Eu1 0.0134(3) 0.0147(3) 0.0111(3) 0.000 -0.0001(3) 0.000
In2 0.0083(4) 0.0141(5) 0.0069(4) 0.000 -0.0003(3) 0.000
Au3 0.0105(3) 0.0071(3) 0.0126(4) -0.0022(2) 0.0000(2) 0.0004(2)
Ag3 0.0105(3) 0.0071(3) 0.0126(4) -0.0022(2) 0.0000(2) 0.0004(2)
Au4 0.0202(5) 0.0167(4) 0.0067(4) 0.000 0.0011(3) 0.000
Ag4 0.0202(5) 0.0167(4) 0.0067(4) 0.000 0.0011(3) 0.000
Au5 0.0067(5) 0.0169(5) 0.0122(5) 0.000 -0.0016(3) 0.000
Ag5 0.0067(5) 0.0169(5) 0.0122(5) 0.000 -0.0016(3) 0.000
Au6 0.0150(4) 0.0306(5) 0.0070(4) 0.000 -0.0012(3) 0.000
Ag6 0.0150(4) 0.0306(5) 0.0070(4) 0.000 -0.0012(3) 0.000

loop_
_atom_type_symbol
_atom_type_description
_atom_type_scat_dispersion_real
_atom_type_scat_dispersion_imag
_atom_type_scat_source
Ag Ag -0.8971 1.1015 'International Tables Vol C Tables 4.2.6.8 and 6.1.1.4'
In In -0.7276 1.3100 'International Tables Vol C Tables 4.2.6.8 and 6.1.1.4'
Eu Eu -0.1578 3.6682 'International Tables Vol C Tables 4.2.6.8 and 6.1.1.4'
Au Au -2.0133 8.8022 'International Tables Vol C Tables 4.2.6.8 and 6.1.1.4'

loop_
_geom_angle_atom_site_label_1
_geom_angle_atom_site_label_2
_geom_angle_atom_site_label_3
_geom_angle
_geom_angle_site_symmetry_1
_geom_angle_site_symmetry_3
Ag4 Eu1 Au4 0.0 6_666 6_666
Ag4 Eu1 Ag4 122.41(3) 6_666 6_656
Au4 Eu1 Ag4 122.41(3) 6_666 6_656
Ag4 Eu1 Au4 122.4 6_666 6_656
Au4 Eu1 Au4 122.41(3) 6_666 6_656
Ag4 Eu1 Au4 0.0 6_656 6_656
Ag4 Eu1 Ag6 176.69(3) 6_666 6_656
Au4 Eu1 Ag6 176.69(3) 6_666 6_656
Ag4 Eu1 Ag6 58.36(2) 6_656 6_656
Au4 Eu1 Ag6 58.36(2) 6_656 6_656
Ag4 Eu1 Au6 176.69(3) 6_666 6_656
Au4 Eu1 Au6 176.69(3) 6_666 6_656
Ag4 Eu1 Au6 58.36(2) 6_656 6_656
Au4 Eu1 Au6 58.36(2) 6_656 6_656
Ag6 Eu1 Au6 0.0 6_656 6_656
Ag4 Eu1 Ag6 58.36(2) 6_666 6_666
Au4 Eu1 Ag6 58.36(2) 6_666 6_666
Ag4 Eu1 Ag6 176.69(3) 6_656 6_666
Au4 Eu1 Ag6 176.69(3) 6_656 6_666
Ag6 Eu1 Ag6 120.66(3) 6_656 6_666
Au6 Eu1 Ag6 120.66(3) 6_656 6_666
Ag4 Eu1 Au6 58.36(2) 6_666 6_666
Au4 Eu1 Au6 58.36(2) 6_666 6_666
Ag4 Eu1 Au6 176.69(3) 6_656 6_666
Au4 Eu1 Au6 176.69(3) 6_656 6_666
Ag6 Eu1 Au6 120.7 6_656 6_666
Au6 Eu1 Au6 120.66(3) 6_656 6_666
Ag6 Eu1 Au6 0.0 6_666 6_666
Ag4 Eu1 Ag6 108.73(2) 6_666 2_455
Au4 Eu1 Ag6 108.73(2) 6_666 2_455
Ag4 Eu1 Ag6 108.73(2) 6_656 2_455
Au4 Eu1 Ag6 108.73(2) 6_656 2_455
Ag6 Eu1 Ag6 68.295(18) 6_656 2_455
Au6 Eu1 Ag6 68.295(18) 6_656 2_455
Ag6 Eu1 Ag6 68.295(18) 6_666 2_455
Au6 Eu1 Ag6 68.295(18) 6_666 2_455
Ag4 Eu1 Au6 108.73(2) 6_666 2_455
Au4 Eu1 Au6 108.73(2) 6_666 2_455
Ag4 Eu1 Au6 108.73(2) 6_656 2_455
Au4 Eu1 Au6 108.73(2) 6_656 2_455
Ag6 Eu1 Au6 68.3 6_656 2_455
Au6 Eu1 Au6 68.295(18) 6_656 2_455
Ag6 Eu1 Au6 68.3 6_666 2_455
Au6 Eu1 Au6 68.295(18) 6_666 2_455
Ag6 Eu1 Au6 0.0 2_455 2_455
Ag4 Eu1 Ag4 61.232(17) 6_666 2
Au4 Eu1 Ag4 61.232(17) 6_666 2
Ag4 Eu1 Ag4 61.232(17) 6_656 2
Au4 Eu1 Ag4 61.232(17) 6_656 2
Ag6 Eu1 Ag4 119.581(16) 6_656 2
Au6 Eu1 Ag4 119.581(16) 6_656 2
Ag6 Eu1 Ag4 119.581(16) 6_666 2
Au6 Eu1 Ag4 119.581(16) 6_666 2
Ag6 Eu1 Ag4 134.11(3) 2_455 2
Au6 Eu1 Ag4 134.11(3) 2_455 2
Ag4 Eu1 Au4 61.2 6_666 2
Au4 Eu1 Au4 61.232(17) 6_666 2
Ag4 Eu1 Au4 61.2 6_656 2
Au4 Eu1 Au4 61.232(17) 6_656 2
Ag6 Eu1 Au4 119.581(16) 6_656 2
Au6 Eu1 Au4 119.581(16) 6_656 2
Ag6 Eu1 Au4 119.581(16) 6_666 2
Au6 Eu1 Au4 119.581(16) 6_666 2
Ag6 Eu1 Au4 134.11(3) 2_455 2
Au6 Eu1 Au4 134.11(3) 2_455 2
Ag4 Eu1 Au4 0.0 2 2
Ag6 In2 Au6 0.0 1_556 1_556
Ag6 In2 Ag4 66.69(3) 1_556 1_556
Au6 In2 Ag4 66.69(3) 1_556 1_556
Ag6 In2 Au4 66.69(3) 1_556 1_556
Au6 In2 Au4 66.69(3) 1_556 1_556
Ag4 In2 Au4 0.0 1_556 1_556
Ag6 In2 Ag3 114.92(3) 1_556 3_646
Au6 In2 Ag3 114.92(3) 1_556 3_646
Ag4 In2 Ag3 152.243(16) 1_556 3_646
Au4 In2 Ag3 152.243(16) 1_556 3_646
Ag6 In2 Au3 114.92(3) 1_556 5_666
Au6 In2 Au3 114.92(3) 1_556 5_666
Ag4 In2 Au3 152.243(16) 1_556 5_666
Au4 In2 Au3 152.243(16) 1_556 5_666
Ag3 In2 Au3 54.7 3_646 5_666
Ag6 In2 Ag3 114.92(3) 1_556 5_666
Au6 In2 Ag3 114.92(3) 1_556 5_666
Ag4 In2 Ag3 152.243(16) 1_556 5_666
Au4 In2 Ag3 152.243(16) 1_556 5_666
Ag3 In2 Ag3 54.68(3) 3_646 5_666
Au3 In2 Ag3 0.00(3) 5_666 5_666
Ag6 In2 Au3 114.92(3) 1_556 3_646
Au6 In2 Au3 114.92(3) 1_556 3_646
Ag4 In2 Au3 152.243(16) 1_556 3_646
Au4 In2 Au3 152.243(16) 1_556 3_646
Ag3 In2 Au3 0.0 3_646 3_646
Au3 In2 Au3 54.68(3) 5_666 3_646
Ag3 In2 Au3 54.7 5_666 3_646
Ag6 In2 Au3 113.99(3) 1_556 6_656
Au6 In2 Au3 113.99(3) 1_556 6_656
Ag4 In2 Au3 55.55(2) 1_556 6_656
Au4 In2 Au3 55.55(2) 1_556 6_656
Ag3 In2 Au3 103.8 3_646 6_656
Au3 In2 Au3 131.09(3) 5_666 6_656
Ag3 In2 Au3 131.1 5_666 6_656
Au3 In2 Au3 103.75(2) 3_646 6_656
Ag6 In2 Ag3 113.99(3) 1_556 6_656
Au6 In2 Ag3 113.99(3) 1_556 6_656
Ag4 In2 Ag3 55.55(2) 1_556 6_656
Au4 In2 Ag3 55.55(2) 1_556 6_656
Ag3 In2 Ag3 103.75(2) 3_646 6_656
Au3 In2 Ag3 131.09(3) 5_666 6_656
Ag3 In2 Ag3 131.09(3) 5_666 6_656
Au3 In2 Ag3 103.75(2) 3_646 6_656
Au3 In2 Ag3 0.00(2) 6_656 6_656
Ag6 In2 Ag3 113.99(3) 1_556 4_565
Au6 In2 Ag3 113.99(3) 1_556 4_565
Ag4 In2 Ag3 55.55(2) 1_556 4_565
Au4 In2 Ag3 55.55(2) 1_556 4_565
Ag3 In2 Ag3 131.09(3) 3_646 4_565
Au3 In2 Ag3 103.75(2) 5_666 4_565
Ag3 In2 Ag3 103.75(2) 5_666 4_565
Au3 In2 Ag3 131.09(3) 3_646 4_565
Au3 In2 Ag3 54.35(3) 6_656 4_565
Ag3 In2 Ag3 54.35(3) 6_656 4_565
Ag6 In2 Au3 113.99(3) 1_556 4_565
Au6 In2 Au3 113.99(3) 1_556 4_565
Ag4 In2 Au3 55.55(2) 1_556 4_565
Au4 In2 Au3 55.55(2) 1_556 4_565
Ag3 In2 Au3 131.1 3_646 4_565
Au3 In2 Au3 103.75(2) 5_666 4_565
Ag3 In2 Au3 103.8 5_666 4_565
Au3 In2 Au3 131.09(3) 3_646 4_565
Au3 In2 Au3 54.35(3) 6_656 4_565
Ag3 In2 Au3 54.3 6_656 4_565
Ag3 In2 Au3 0.0 4_565 4_565
Ag3 Au3 Au3 0.0 7_575 7_575
Ag3 Au3 Au5 121.567(17) 7_575 .
Au3 Au3 Au5 121.567(17) 7_575 .
Ag3 Au3 Ag5 121.450(17) 7_575 2
Au3 Au3 Ag5 121.450(17) 7_575 2
Au5 Au3 Ag5 110.3 . 2
Ag3 Au3 Au5 121.450(17) 7_575 2
Au3 Au3 Au5 121.450(17) 7_575 2
Au5 Au3 Au5 110.32(2) . 2
Ag5 Au3 Au5 0.0 2 2
Ag3 Au3 Ag4 60.548(16) 7_575 6_666
Au3 Au3 Ag4 60.548(16) 7_575 6_666
Au5 Au3 Ag4 110.15(3) . 6_666
Ag5 Au3 Ag4 124.50(3) 2 6_666
Au5 Au3 Ag4 124.50(3) 2 6_666
Ag3 Au3 Au4 60.548(16) 7_575 6_666
Au3 Au3 Au4 60.548(16) 7_575 6_666
Au5 Au3 Au4 110.15(3) . 6_666
Ag5 Au3 Au4 124.50(3) 2 6_666
Au5 Au3 Au4 124.50(3) 2 6_666
Ag4 Au3 Au4 0.0 6_666 6_666
Ag3 Au3 Ag4 120.243(16) 7_575 2
Au3 Au3 Ag4 120.243(16) 7_575 2
Au5 Au3 Ag4 107.28(3) . 2
Ag5 Au3 Ag4 60.44(3) 2 2
Au5 Au3 Ag4 60.44(3) 2 2
Ag4 Au3 Ag4 72.33(2) 6_666 2
Au4 Au3 Ag4 72.33(2) 6_666 2
Ag3 Au3 Au4 120.243(16) 7_575 2
Au3 Au3 Au4 120.243(16) 7_575 2
Au5 Au3 Au4 107.28(3) . 2
Ag5 Au3 Au4 60.44(3) 2 2
Au5 Au3 Au4 60.44(3) 2 2
Ag4 Au3 Au4 72.3 6_666 2
Au4 Au3 Au4 72.33(2) 6_666 2
Ag4 Au3 Au4 0.0 2 2
Ag3 Au3 Au6 120.036(15) 7_575 .
Au3 Au3 Au6 120.036(15) 7_575 .
Au5 Au3 Au6 63.99(3) . .
Ag5 Au3 Au6 61.06(3) 2 .
Au5 Au3 Au6 61.06(3) 2 .
Ag4 Au3 Au6 173.81(3) 6_666 .
Au4 Au3 Au6 173.81(3) 6_666 .
Ag4 Au3 Au6 110.77(3) 2 .
Au4 Au3 Au6 110.77(3) 2 .
Ag3 Au4 Au3 0.0 6_655 6_655
Ag3 Au4 Ag3 58.90(3) 6_655 4_564
Au3 Au4 Ag3 58.90(3) 6_655 4_564
Ag3 Au4 Au3 58.9 6_655 4_564
Au3 Au4 Au3 58.90(3) 6_655 4_564
Ag3 Au4 Au3 0.0 4_564 4_564
Ag3 Au4 Au5 149.231(19) 6_655 .
Au3 Au4 Au5 149.231(19) 6_655 .
Ag3 Au4 Au5 149.231(19) 4_564 .
Au3 Au4 Au5 149.231(19) 4_564 .
Ag3 Au4 Ag3 143.02(3) 6_655 8_556
Au3 Au4 Ag3 143.02(3) 6_655 8_556
Ag3 Au4 Ag3 107.67(2) 4_564 8_556
Au3 Au4 Ag3 107.67(2) 4_564 8_556
Au5 Au4 Ag3 58.05(3) . 8_556
Ag3 Au4 Au3 143.0 6_655 8_556
Au3 Au4 Au3 143.02(3) 6_655 8_556
Ag3 Au4 Au3 107.7 4_564 8_556
Au3 Au4 Au3 107.67(2) 4_564 8_556
Au5 Au4 Au3 58.05(3) . 8_556
Ag3 Au4 Au3 0.0 8_556 8_556
Ag3 Au4 Ag3 107.67(2) 6_655 2_455
Au3 Au4 Ag3 107.67(2) 6_655 2_455
Ag3 Au4 Ag3 143.02(3) 4_564 2_455
Au3 Au4 Ag3 143.02(3) 4_564 2_455
Au5 Au4 Ag3 58.05(3) . 2_455
Ag3 Au4 Ag3 60.49(3) 8_556 2_455
Au3 Au4 Ag3 60.49(3) 8_556 2_455
Ag3 Au4 Au3 107.7 6_655 2_455
Au3 Au4 Au3 107.67(2) 6_655 2_455
Ag3 Au4 Au3 143.0 4_564 2_455
Au3 Au4 Au3 143.02(3) 4_564 2_455
Au5 Au4 Au3 58.05(3) . 2_455
Ag3 Au4 Au3 60.5 8_556 2_455
Au3 Au4 Au3 60.49(3) 8_556 2_455
Ag3 Au4 Au3 0.0 2_455 2_455
Ag3 Au4 In2 62.59(3) 6_655 1_554
Au3 Au4 In2 62.59(3) 6_655 1_554
Ag3 Au4 In2 62.59(3) 4_564 1_554
Au3 Au4 In2 62.59(3) 4_564 1_554
Au5 Au4 In2 112.58(4) . 1_554
Ag3 Au4 In2 146.48(2) 8_556 1_554
Au3 Au4 In2 146.48(2) 8_556 1_554
Ag3 Au4 In2 146.48(2) 2_455 1_554
Au3 Au4 In2 146.48(2) 2_455 1_554
Ag3 Au4 Au6 108.10(3) 6_655 .
Au3 Au4 Au6 108.10(3) 6_655 .
Ag3 Au4 Au6 108.10(3) 4_564 .
Au3 Au4 Au6 108.10(3) 4_564 .
Au5 Au4 Au6 59.76(3) . .
Ag3 Au4 Au6 108.86(3) 8_556 .
Au3 Au4 Au6 108.86(3) 8_556 .
Ag3 Au4 Au6 108.86(3) 2_455 .
Au3 Au4 Au6 108.86(3) 2_455 .
In2 Au4 Au6 52.82(3) 1_554 .
Ag3 Au5 Au3 0.0 7_565 7_565
Ag3 Au5 Au3 63.1 7_565 .
Au3 Au5 Au3 63.14(3) 7_565 .
Ag3 Au5 Ag3 116.83(3) 7_565 2_455
Au3 Au5 Ag3 116.83(3) 7_565 2_455
Au3 Au5 Ag3 176.1 . 2_455
Ag3 Au5 Au3 116.8 7_565 2_455
Au3 Au5 Au3 116.83(3) 7_565 2_455
Au3 Au5 Au3 176.06(4) . 2_455
Ag3 Au5 Au3 0.0 2_455 2_455
Ag3 Au5 Ag3 176.06(4) 7_565 8_556
Au3 Au5 Ag3 176.06(4) 7_565 8_556
Au3 Au5 Ag3 116.8 . 8_556
Ag3 Au5 Ag3 62.90(3) 2_455 8_556
Au3 Au5 Ag3 62.90(3) 2_455 8_556
Ag3 Au5 Au3 176.1 7_565 8_556
Au3 Au5 Au3 176.06(4) 7_565 8_556
Au3 Au5 Au3 116.83(3) . 8_556
Ag3 Au5 Au3 62.9 2_455 8_556
Au3 Au5 Au3 62.90(3) 2_455 8_556
Ag3 Au5 Au3 0.0 8_556 8_556
Ag3 Au5 Au4 114.71(3) 7_565 .
Au3 Au5 Au4 114.71(3) 7_565 .
Au3 Au5 Au4 114.71(3) . .
Ag3 Au5 Au4 61.51(3) 2_455 .
Au3 Au5 Au4 61.51(3) 2_455 .
Ag3 Au5 Au4 61.51(3) 8_556 .
Au3 Au5 Au4 61.51(3) 8_556 .
Ag3 Au5 Ag6 122.14(3) 7_565 2_455
Au3 Au5 Ag6 122.14(3) 7_565 2_455
Au3 Au5 Ag6 122.14(3) . 2_455
Ag3 Au5 Ag6 61.49(3) 2_455 2_455
Au3 Au5 Ag6 61.49(3) 2_455 2_455
Ag3 Au5 Ag6 61.49(3) 8_556 2_455
Au3 Au5 Ag6 61.49(3) 8_556 2_455
Au4 Au5 Ag6 111.98(4) . 2_455
Ag3 Au5 Au6 122.14(3) 7_565 2_455
Au3 Au5 Au6 122.14(3) 7_565 2_455
Au3 Au5 Au6 122.14(3) . 2_455
Ag3 Au5 Au6 61.49(3) 2_455 2_455
Au3 Au5 Au6 61.49(3) 2_455 2_455
Ag3 Au5 Au6 61.49(3) 8_556 2_455
Au3 Au5 Au6 61.49(3) 8_556 2_455
Au4 Au5 Au6 111.98(4) . 2_455
Ag6 Au5 Au6 0.0 2_455 2_455
In2 Au6 Ag5 143.22(4) 1_554 2
In2 Au6 Au5 143.22(4) 1_554 2
Ag5 Au6 Au5 0.0 2 2
In2 Au6 Au3 146.82(2) 1_554 .
Ag5 Au6 Au3 57.46(2) 2 .
Au5 Au6 Au3 57.46(2) 2 .
In2 Au6 Ag3 146.82(2) 1_554 7_565
Ag5 Au6 Ag3 57.46(2) 2 7_565
Au5 Au6 Ag3 57.46(2) 2 7_565
Au3 Au6 Ag3 60.1 . 7_565
In2 Au6 Au3 146.82(2) 1_554 7_565
Ag5 Au6 Au3 57.46(2) 2 7_565
Au5 Au6 Au3 57.46(2) 2 7_565
Au3 Au6 Au3 60.07(3) . 7_565
Ag3 Au6 Au3 0.0 7_565 7_565
In2 Au6 Au5 115.50(4) 1_554 .
Ag5 Au6 Au5 101.3 2 .
Au5 Au6 Au5 101.28(3) 2 .
Au3 Au6 Au5 55.95(2) . .
Ag3 Au6 Au5 55.95(2) 7_565 .
Au3 Au6 Au5 55.95(2) 7_565 .
In2 Au6 Au4 60.49(3) 1_554 .
Ag5 Au6 Au4 156.29(3) 2 .
Au5 Au6 Au4 156.29(3) 2 .
Au3 Au6 Au4 102.70(3) . .
Ag3 Au6 Au4 102.70(3) 7_565 .
Au3 Au6 Au4 102.70(3) 7_565 .
Au5 Au6 Au4 55.01(3) . .
In2 Au6 Eu1 77.331(19) 1_554 6_655
Ag5 Au6 Eu1 116.191(17) 2 6_655
Au5 Au6 Eu1 116.191(17) 2 6_655
Au3 Au6 Eu1 121.35(3) . 6_655
Ag3 Au6 Eu1 69.544(19) 7_565 6_655
Au3 Au6 Eu1 69.544(19) 7_565 6_655
Au5 Au6 Eu1 72.174(19) . 6_655
Au4 Au6 Eu1 60.381(16) . 6_655

loop_
_geom_bond_atom_site_label_1
_geom_bond_atom_site_label_2
_geom_bond_distance
_geom_bond_site_symmetry_2
Eu1 Ag4 3.2162(7) 6_666
Eu1 Au4 3.2162(7) 6_666
Eu1 Ag4 3.2162(7) 6_656
Eu1 Au4 3.2162(7) 6_656
Eu1 Ag6 3.2439(6) 6_656
Eu1 Au6 3.2439(6) 6_656
Eu1 Ag6 3.2439(7) 6_666
Eu1 Au6 3.2439(7) 6_666
Eu1 Ag6 3.2535(10) 2_455
Eu1 Au6 3.2535(10) 2_455
Eu1 Ag4 3.3428(12) 2
Eu1 Au4 3.3428(12) 2
In2 Ag6 2.7326(12) 1_556
In2 Au6 2.7326(12) 1_556
In2 Ag4 2.9848(12) 1_556
In2 Au4 2.9848(12) 1_556
In2 Ag3 2.9882(10) 3_646
In2 Au3 2.9882(10) 5_666
In2 Ag3 2.9882(10) 5_666
In2 Au3 2.9882(10) 3_646
In2 Au3 3.0048(10) 6_656
In2 Ag3 3.0048(10) 6_656
In2 Ag3 3.0048(10) 4_565
In2 Au3 3.0048(10) 4_565
Au3 Ag3 2.7447(13) 7_575
Au3 Au3 2.7447(13) 7_575
Au3 Au5 2.7626(10) .
Au3 Ag5 2.7719(10) 2
Au3 Au5 2.7719(10) 2
Au3 Ag4 2.7910(10) 6_666
Au3 Au4 2.7910(10) 6_666
Au3 Ag4 2.8714(10) 2
Au3 Au4 2.8714(10) 2
Au3 Au6 2.8894(9) .
Au4 Ag3 2.7910(10) 6_655
Au4 Au3 2.7910(10) 6_655
Au4 Ag3 2.7910(10) 4_564
Au4 Au3 2.7910(10) 4_564
Au4 Au5 2.8418(13) .
Au4 Ag3 2.8714(10) 8_556
Au4 Au3 2.8714(10) 8_556
Au4 Ag3 2.8714(10) 2_455
Au4 Au3 2.8714(10) 2_455
Au4 In2 2.9848(12) 1_554
Au4 Au6 3.1497(12) .
Au5 Ag3 2.7625(10) 7_565
Au5 Au3 2.7625(10) 7_565
Au5 Ag3 2.7720(10) 2_455
Au5 Au3 2.7720(10) 2_455
Au5 Ag3 2.7720(10) 8_556
Au5 Au3 2.7720(10) 8_556
Au5 Ag6 2.8776(12) 2_455
Au5 Au6 2.8776(12) 2_455
Au6 In2 2.7326(12) 1_554
Au6 Ag5 2.8777(12) 2
Au6 Au5 2.8777(12) 2
Au6 Ag3 2.8894(9) 7_565
Au6 Au3 2.8894(9) 7_565
Au6 Eu1 3.2439(7) 6_655
